data_4305350
loop_
_publ_author_name
'Ningfeng Zhao'
'John C. Bullinger'
'Michael J. Van Stipdonk'
'Charlotte L. Stern'
'David M. Eichhorn'

_publ_contact_author_address
;
Department of Chemistry
Wichita State University
1845 Fairmount
Wichita, KS 67260-0051
;
_publ_contact_author_email david.eichhorn@wichita.edu
_publ_contact_author_fax 316-978-3431
_publ_contact_author_name 'Eichhorn, David M.'
_publ_contact_author_phone 316-978-7367
_publ_section_title
;
Cyanoscorpionates: Synthesis and Crystallographic Characterization of
One-Dimensional Cu(I) Coordination Polymers
;
_journal_name_full 'Inorganic Chemistry'
_journal_page_first 5945
_journal_page_last 5950
_journal_paper_doi 10.1021/ic8003307
_journal_volume 47
_journal_year 2008
_chemical_formula_sum 'C24 H31 B Cu N9'
_chemical_formula_weight 519.93
_chemical_name_systematic
;
 ?
;
_space_group_IT_number 15
_symmetry_cell_setting monoclinic
_symmetry_space_group_name_Hall '-C 2yc'
_symmetry_space_group_name_H-M 'C 1 2/c 1'
_atom_sites_solution_hydrogens geom
_atom_sites_solution_primary direct
_atom_sites_solution_secondary difmap
_audit_creation_method SHELXL-97
_cell_angle_alpha 90.00
_cell_angle_beta 117.672(2)
_cell_angle_gamma 90.00
_cell_formula_units_Z 8
_cell_length_a 26.8861(10)
_cell_length_b 14.6844(5)
_cell_length_c 17.1846(6)
_cell_measurement_reflns_used 9996
_cell_measurement_temperature 296(2)
_cell_measurement_theta_max 21.35
_cell_measurement_theta_min 2.92
_cell_volume 6008.6(4)
_computing_cell_refinement 'Bruker APEX2'
_computing_data_collection 'Bruker APEX2'
_computing_data_reduction 'Bruker SAINT'
_computing_molecular_graphics 'Bruker SHELXTL'
_computing_publication_material 'Bruker SHELXTL'
_computing_structure_refinement 'SHELXL-97 (Sheldrick, 1997)'
_computing_structure_solution 'SHELXS-97 (Sheldrick, 1990)'
_diffrn_ambient_temperature 296(2)
_diffrn_measured_fraction_theta_full 0.995
_diffrn_measured_fraction_theta_max 0.995
_diffrn_measurement_device_type 'Bruker Kappa APEX2'
_diffrn_measurement_method 'phi and omega scans'
_diffrn_radiation_monochromator graphite
_diffrn_radiation_source 'fine-focus sealed tube'
_diffrn_radiation_type MoK\a
_diffrn_radiation_wavelength 0.71073
_diffrn_reflns_av_R_equivalents 0.0540
_diffrn_reflns_av_sigmaI/netI 0.0255
_diffrn_reflns_limit_h_max 27
_diffrn_reflns_limit_h_min -27
_diffrn_reflns_limit_k_max 15
_diffrn_reflns_limit_k_min -15
_diffrn_reflns_limit_l_max 17
_diffrn_reflns_limit_l_min -17
_diffrn_reflns_number 56568
_diffrn_reflns_theta_full 21.58
_diffrn_reflns_theta_max 21.58
_diffrn_reflns_theta_min 3.05
_exptl_absorpt_coefficient_mu 0.753
_exptl_absorpt_correction_T_max 0.9150
_exptl_absorpt_correction_T_min 0.7945
_exptl_absorpt_correction_type none
_exptl_crystal_colour yellow
_exptl_crystal_density_diffrn 1.150
_exptl_crystal_density_meas ?
_exptl_crystal_description block
_exptl_crystal_F_000 2176
_exptl_crystal_size_max 0.32
_exptl_crystal_size_mid 0.12
_exptl_crystal_size_min 0.12
_refine_diff_density_max 0.319
_refine_diff_density_min -0.202
_refine_diff_density_rms 0.045
_refine_ls_extinction_method none
_refine_ls_goodness_of_fit_ref 1.062
_refine_ls_hydrogen_treatment noref
_refine_ls_matrix_type full
_refine_ls_number_parameters 325
_refine_ls_number_reflns 3480
_refine_ls_number_restraints 0
_refine_ls_restrained_S_all 1.062
_refine_ls_R_factor_all 0.0478
_refine_ls_R_factor_gt 0.0338
_refine_ls_shift/su_max 0.001
_refine_ls_shift/su_mean 0.000
_refine_ls_structure_factor_coef Fsqd
_refine_ls_weighting_details 'calc w=1/[\s^2^(Fo^2^)+(0.0402P)^2^+10.5289P] where P=(Fo^2^+2Fc^2^)/3'
_refine_ls_weighting_scheme calc
_refine_ls_wR_factor_gt 0.0833
_refine_ls_wR_factor_ref 0.0917
_reflns_number_gt 2825
_reflns_number_total 3480
_reflns_threshold_expression >2sigma(I)
_cod_data_source_file ic8003307-file001_4.cif
_cod_data_source_block pz0038_1_0m
_cod_depositor_comments
;
The following automatic conversions were performed:
'_symmetry_cell_setting' value 'Monoclinic' changed to 'monoclinic'
according to '/home/saulius/struct/CIF-dictionaries/cif_core.dic'
dictionary named 'cif_core.dic' version 2.4.1 from 2010-06-29.

Automatic conversion script
Id: cif_fix_enum 1527 2010-12-29 10:47:43Z saulius 
;
_cod_database_code 4305350

loop_
_symmetry_equiv_pos_as_xyz
'x, y, z'
'-x, y, -z+1/2'
'x+1/2, y+1/2, z'
'-x+1/2, y+1/2, -z+1/2'
'-x, -y, -z'
'x, -y, z-1/2'
'-x+1/2, -y+1/2, -z'
'x+1/2, -y+1/2, z-1/2'

loop_
_atom_site_label
_atom_site_type_symbol
_atom_site_fract_x
_atom_site_fract_y
_atom_site_fract_z
_atom_site_U_iso_or_equiv
_atom_site_adp_type
_atom_site_occupancy
_atom_site_symmetry_multiplicity
_atom_site_calc_flag
_atom_site_refinement_flags
_atom_site_disorder_assembly
_atom_site_disorder_group
B1 B 0.09165(16) 0.9228(3) 0.1413(2) 0.0400(10) Uani 1 1 d . . .
H1A H 0.0718 0.9812 0.1258 0.048 Uiso 1 1 calc R . .
C1 C 0.02632(14) 0.8789(2) -0.0189(2) 0.0459(9) Uani 1 1 d . . .
H1 H 0.0071 0.9339 -0.0363 0.055 Uiso 1 1 calc R . .
C2 C 0.01680(13) 0.8038(2) -0.0715(2) 0.0417(9) Uani 1 1 d . . .
C3 C 0.05596(13) 0.7385(2) -0.0178(2) 0.0335(8) Uani 1 1 d . . .
C4 C -0.02623(16) 0.8011(2) -0.1603(3) 0.0547(10) Uani 1 1 d . . .
C5 C 0.06675(14) 0.6427(2) -0.0371(2) 0.0440(9) Uani 1 1 d . . .
C6 C 0.02440(19) 0.6142(3) -0.1290(3) 0.0880(16) Uani 1 1 d . . .
H6A H -0.0127 0.6170 -0.1343 0.132 Uiso 1 1 calc R . .
H6B H 0.0323 0.5531 -0.1398 0.132 Uiso 1 1 calc R . .
H6C H 0.0268 0.6546 -0.1710 0.132 Uiso 1 1 calc R . .
C7 C 0.12592(17) 0.6371(3) -0.0269(3) 0.0709(12) Uani 1 1 d . . .
H7A H 0.1287 0.6752 -0.0701 0.106 Uiso 1 1 calc R . .
H7B H 0.1342 0.5753 -0.0350 0.106 Uiso 1 1 calc R . .
H7C H 0.1523 0.6574 0.0308 0.106 Uiso 1 1 calc R . .
C8 C 0.06217(18) 0.5782(2) 0.0292(3) 0.0679(12) Uani 1 1 d . . .
H8A H 0.0891 0.5954 0.0876 0.102 Uiso 1 1 calc R . .
H8B H 0.0695 0.5169 0.0179 0.102 Uiso 1 1 calc R . .
H8C H 0.0250 0.5817 0.0237 0.102 Uiso 1 1 calc R . .
C9 C 0.07387(14) 0.9231(3) 0.2755(2) 0.0525(10) Uani 1 1 d . . .
H9 H 0.0628 0.9837 0.2721 0.063 Uiso 1 1 calc R . .
C10 C 0.08057(15) 0.8629(3) 0.3408(2) 0.0538(10) Uani 1 1 d . . .
C11 C 0.09716(13) 0.7800(3) 0.3183(2) 0.0441(9) Uani 1 1 d . . .
C12 C 0.07605(18) 0.8865(3) 0.4180(3) 0.0787(14) Uani 1 1 d . . .
C13 C 0.11000(16) 0.6893(3) 0.3642(2) 0.0586(11) Uani 1 1 d . . .
C14 C 0.17374(17) 0.6815(3) 0.4223(3) 0.0821(14) Uani 1 1 d . . .
H14A H 0.1924 0.6883 0.3867 0.123 Uiso 1 1 calc R . .
H14B H 0.1825 0.6230 0.4504 0.123 Uiso 1 1 calc R . .
H14C H 0.1861 0.7284 0.4663 0.123 Uiso 1 1 calc R . .
C15 C 0.0800(2) 0.6796(3) 0.4212(3) 0.0918(16) Uani 1 1 d . . .
H15A H 0.0941 0.7247 0.4669 0.138 Uiso 1 1 calc R . .
H15B H 0.0869 0.6200 0.4470 0.138 Uiso 1 1 calc R . .
H15C H 0.0404 0.6882 0.3854 0.138 Uiso 1 1 calc R . .
C16 C 0.08964(17) 0.6125(3) 0.2964(3) 0.0653(11) Uani 1 1 d . . .
H16A H 0.0499 0.6181 0.2597 0.098 Uiso 1 1 calc R . .
H16B H 0.0978 0.5548 0.3261 0.098 Uiso 1 1 calc R . .
H16C H 0.1085 0.6164 0.2609 0.098 Uiso 1 1 calc R . .
C17 C 0.18069(14) 1.0183(2) 0.1878(2) 0.0399(9) Uani 1 1 d . . .
H17 H 0.1640 1.0754 0.1787 0.048 Uiso 1 1 calc R . .
C18 C 0.23733(13) 1.0017(2) 0.2203(2) 0.0363(8) Uani 1 1 d . . .
C19 C 0.24258(13) 0.9057(2) 0.2212(2) 0.0349(8) Uani 1 1 d . . .
C20 C 0.27771(14) 1.0725(2) 0.2499(2) 0.0389(8) Uani 1 1 d . . .
C21 C 0.29411(13) 0.8470(2) 0.2468(2) 0.0450(9) Uani 1 1 d . . .
C22 C 0.34437(16) 0.9052(3) 0.2585(4) 0.0872(16) Uani 1 1 d . . .
H22A H 0.3340 0.9424 0.2073 0.131 Uiso 1 1 calc R . .
H22B H 0.3750 0.8662 0.2664 0.131 Uiso 1 1 calc R . .
H22C H 0.3556 0.9435 0.3092 0.131 Uiso 1 1 calc R . .
C23 C 0.30670(17) 0.7968(3) 0.3311(2) 0.0671(12) Uani 1 1 d . . .
H23A H 0.3164 0.8399 0.3780 0.101 Uiso 1 1 calc R . .
H23B H 0.3375 0.7557 0.3455 0.101 Uiso 1 1 calc R . .
H23C H 0.2741 0.7630 0.3233 0.101 Uiso 1 1 calc R . .
C24 C 0.28291(16) 0.7783(2) 0.1737(3) 0.0565(10) Uani 1 1 d . . .
H24A H 0.2511 0.7414 0.1641 0.085 Uiso 1 1 calc R . .
H24B H 0.3153 0.7401 0.1905 0.085 Uiso 1 1 calc R . .
H24C H 0.2754 0.8102 0.1206 0.085 Uiso 1 1 calc R . .
Cu1 Cu 0.149826(16) 0.74112(2) 0.18350(2) 0.03626(17) Uani 1 1 d . . .
N1 N 0.08609(10) 0.77357(16) 0.06257(16) 0.0327(6) Uani 1 1 d . . .
N2 N 0.06725(11) 0.86039(17) 0.06070(16) 0.0360(7) Uani 1 1 d . . .
N3 N -0.06231(16) 0.8034(3) -0.2309(2) 0.0791(11) Uani 1 1 d . . .
N4 N 0.10174(11) 0.79257(18) 0.24494(17) 0.0408(7) Uani 1 1 d . . .
N5 N 0.08581(10) 0.88049(18) 0.21810(17) 0.0391(7) Uani 1 1 d . . .
N6 N 0.07420(19) 0.9081(4) 0.4805(3) 0.1157(17) Uani 1 1 d . . .
N7 N 0.19203(11) 0.86864(16) 0.19336(16) 0.0339(7) Uani 1 1 d . . .
N8 N 0.15412(10) 0.93941(16) 0.17167(16) 0.0350(7) Uani 1 1 d . . .
N9 N 0.19299(12) 0.63452(19) 0.22558(18) 0.0401(7) Uani 1 1 d . . .

loop_
_atom_site_aniso_label
_atom_site_aniso_U_11
_atom_site_aniso_U_22
_atom_site_aniso_U_33
_atom_site_aniso_U_23
_atom_site_aniso_U_13
_atom_site_aniso_U_12
B1 0.043(3) 0.024(2) 0.042(2) -0.0036(18) 0.010(2) 0.0082(18)
C1 0.044(2) 0.037(2) 0.041(2) -0.0009(18) 0.0062(19) 0.0157(17)
C2 0.039(2) 0.040(2) 0.032(2) -0.0051(17) 0.0049(17) 0.0079(17)
C3 0.0321(18) 0.0320(19) 0.0327(19) -0.0056(16) 0.0119(16) 0.0013(16)
C4 0.056(3) 0.045(2) 0.047(3) -0.0054(19) 0.011(2) 0.0112(19)
C5 0.047(2) 0.037(2) 0.039(2) -0.0085(17) 0.0123(17) 0.0033(17)
C6 0.098(3) 0.059(3) 0.056(3) -0.032(2) -0.006(2) 0.024(3)
C7 0.079(3) 0.058(3) 0.083(3) -0.016(2) 0.044(3) 0.013(2)
C8 0.087(3) 0.033(2) 0.073(3) -0.012(2) 0.028(2) -0.009(2)
C9 0.043(2) 0.061(3) 0.048(2) -0.013(2) 0.0168(19) 0.0144(19)
C10 0.045(2) 0.077(3) 0.040(2) -0.009(2) 0.0206(19) 0.011(2)
C11 0.034(2) 0.060(3) 0.034(2) -0.0046(19) 0.0117(16) -0.0080(18)
C12 0.065(3) 0.110(4) 0.068(3) -0.005(3) 0.037(3) 0.020(3)
C13 0.063(3) 0.067(3) 0.046(2) 0.005(2) 0.026(2) -0.012(2)
C14 0.078(3) 0.082(3) 0.060(3) 0.029(2) 0.010(2) 0.005(3)
C15 0.122(4) 0.103(4) 0.069(3) -0.002(3) 0.060(3) -0.029(3)
C16 0.078(3) 0.059(3) 0.066(3) 0.007(2) 0.039(2) -0.008(2)
C17 0.051(2) 0.021(2) 0.037(2) -0.0029(15) 0.0110(17) 0.0031(17)
C18 0.040(2) 0.0205(19) 0.0372(19) -0.0028(15) 0.0088(16) -0.0041(16)
C19 0.039(2) 0.0241(19) 0.0349(19) -0.0003(15) 0.0116(16) -0.0007(16)
C20 0.045(2) 0.027(2) 0.037(2) 0.0007(17) 0.0125(17) 0.0063(19)
C21 0.036(2) 0.0263(19) 0.060(2) -0.0054(18) 0.0115(18) -0.0027(16)
C22 0.049(3) 0.039(2) 0.161(5) -0.012(3) 0.038(3) -0.002(2)
C23 0.062(3) 0.049(2) 0.056(3) -0.005(2) -0.002(2) 0.016(2)
C24 0.054(2) 0.041(2) 0.078(3) -0.004(2) 0.034(2) 0.0031(18)
Cu1 0.0422(3) 0.0235(3) 0.0352(3) 0.00123(18) 0.0113(2) 0.00505(18)
N1 0.0383(15) 0.0236(15) 0.0333(17) -0.0035(12) 0.0143(13) 0.0052(12)
N2 0.0362(16) 0.0268(16) 0.0349(17) -0.0027(12) 0.0080(14) 0.0099(12)
N3 0.073(2) 0.081(3) 0.045(2) -0.0052(19) -0.005(2) 0.016(2)
N4 0.0454(17) 0.0376(18) 0.0354(17) -0.0030(14) 0.0153(14) -0.0007(14)
N5 0.0366(16) 0.0371(18) 0.0372(16) -0.0073(14) 0.0118(14) 0.0055(13)
N6 0.129(4) 0.164(5) 0.086(3) -0.016(3) 0.078(3) 0.028(3)
N7 0.0363(17) 0.0197(14) 0.0381(16) -0.0004(12) 0.0107(13) 0.0040(13)
N8 0.0402(17) 0.0172(15) 0.0369(16) -0.0016(12) 0.0088(13) 0.0028(14)
N9 0.0436(17) 0.0221(16) 0.0460(18) 0.0023(14) 0.0135(14) -0.0005(14)

loop_
_atom_type_symbol
_atom_type_description
_atom_type_scat_dispersion_real
_atom_type_scat_dispersion_imag
_atom_type_scat_source
C C 0.0033 0.0016 'International Tables Vol C Tables 4.2.6.8 and 6.1.1.4'
H H 0.0000 0.0000 'International Tables Vol C Tables 4.2.6.8 and 6.1.1.4'
B B 0.0013 0.0007 'International Tables Vol C Tables 4.2.6.8 and 6.1.1.4'
N N 0.0061 0.0033 'International Tables Vol C Tables 4.2.6.8 and 6.1.1.4'
Cu Cu 0.3201 1.2651 'International Tables Vol C Tables 4.2.6.8 and 6.1.1.4'

loop_
_geom_angle_atom_site_label_1
_geom_angle_atom_site_label_2
_geom_angle_atom_site_label_3
_geom_angle
_geom_angle_site_symmetry_1
_geom_angle_site_symmetry_3
_geom_angle_publ_flag
N8 B1 N2 110.2(3) . . ?
N8 B1 N5 107.8(3) . . ?
N2 B1 N5 111.3(3) . . ?
N8 B1 H1A 109.1 . . ?
N2 B1 H1A 109.1 . . ?
N5 B1 H1A 109.1 . . ?
N2 C1 C2 109.1(3) . . ?
N2 C1 H1 125.5 . . ?
C2 C1 H1 125.5 . . ?
C1 C2 C3 105.2(3) . . ?
C1 C2 C4 122.6(3) . . ?
C3 C2 C4 132.2(3) . . ?
N1 C3 C2 108.9(3) . . ?
N1 C3 C5 120.1(3) . . ?
C2 C3 C5 130.9(3) . . ?
N3 C4 C2 176.0(4) . . ?
C3 C5 C6 111.1(3) . . ?
C3 C5 C7 108.9(3) . . ?
C6 C5 C7 110.2(3) . . ?
C3 C5 C8 108.9(3) . . ?
C6 C5 C8 108.9(3) . . ?
C7 C5 C8 108.8(3) . . ?
C5 C6 H6A 109.5 . . ?
C5 C6 H6B 109.5 . . ?
H6A C6 H6B 109.5 . . ?
C5 C6 H6C 109.5 . . ?
H6A C6 H6C 109.5 . . ?
H6B C6 H6C 109.5 . . ?
C5 C7 H7A 109.5 . . ?
C5 C7 H7B 109.5 . . ?
H7A C7 H7B 109.5 . . ?
C5 C7 H7C 109.5 . . ?
H7A C7 H7C 109.5 . . ?
H7B C7 H7C 109.5 . . ?
C5 C8 H8A 109.5 . . ?
C5 C8 H8B 109.5 . . ?
H8A C8 H8B 109.5 . . ?
C5 C8 H8C 109.5 . . ?
H8A C8 H8C 109.5 . . ?
H8B C8 H8C 109.5 . . ?
N5 C9 C10 108.5(3) . . ?
N5 C9 H9 125.7 . . ?
C10 C9 H9 125.7 . . ?
C9 C10 C11 105.8(3) . . ?
C9 C10 C12 124.5(4) . . ?
C11 C10 C12 129.5(4) . . ?
N4 C11 C10 108.6(3) . . ?
N4 C11 C13 121.2(3) . . ?
C10 C11 C13 130.3(3) . . ?
N6 C12 C10 177.1(6) . . ?
C11 C13 C16 109.9(3) . . ?
C11 C13 C14 108.8(3) . . ?
C16 C13 C14 109.7(4) . . ?
C11 C13 C15 110.8(3) . . ?
C16 C13 C15 108.1(3) . . ?
C14 C13 C15 109.6(3) . . ?
C13 C14 H14A 109.5 . . ?
C13 C14 H14B 109.5 . . ?
H14A C14 H14B 109.5 . . ?
C13 C14 H14C 109.5 . . ?
H14A C14 H14C 109.5 . . ?
H14B C14 H14C 109.5 . . ?
C13 C15 H15A 109.5 . . ?
C13 C15 H15B 109.5 . . ?
H15A C15 H15B 109.5 . . ?
C13 C15 H15C 109.5 . . ?
H15A C15 H15C 109.5 . . ?
H15B C15 H15C 109.5 . . ?
C13 C16 H16A 109.5 . . ?
C13 C16 H16B 109.5 . . ?
H16A C16 H16B 109.5 . . ?
C13 C16 H16C 109.5 . . ?
H16A C16 H16C 109.5 . . ?
H16B C16 H16C 109.5 . . ?
N8 C17 C18 108.6(3) . . ?
N8 C17 H17 125.7 . . ?
C18 C17 H17 125.7 . . ?
C17 C18 C19 105.4(3) . . ?
C17 C18 C20 122.3(3) . . ?
C19 C18 C20 132.1(3) . . ?
N7 C19 C18 108.9(3) . . ?
N7 C19 C21 121.1(3) . . ?
C18 C19 C21 130.0(3) . . ?
N9 C20 C18 174.1(3) 4 . ?
C19 C21 C23 108.8(3) . . ?
C19 C21 C24 109.4(3) . . ?
C23 C21 C24 109.6(3) . . ?
C19 C21 C22 110.7(3) . . ?
C23 C21 C22 110.7(3) . . ?
C24 C21 C22 107.5(3) . . ?
C21 C22 H22A 109.5 . . ?
C21 C22 H22B 109.5 . . ?
H22A C22 H22B 109.5 . . ?
C21 C22 H22C 109.5 . . ?
H22A C22 H22C 109.5 . . ?
H22B C22 H22C 109.5 . . ?
C21 C23 H23A 109.5 . . ?
C21 C23 H23B 109.5 . . ?
H23A C23 H23B 109.5 . . ?
C21 C23 H23C 109.5 . . ?
H23A C23 H23C 109.5 . . ?
H23B C23 H23C 109.5 . . ?
C21 C24 H24A 109.5 . . ?
C21 C24 H24B 109.5 . . ?
H24A C24 H24B 109.5 . . ?
C21 C24 H24C 109.5 . . ?
H24A C24 H24C 109.5 . . ?
H24B C24 H24C 109.5 . . ?
N9 Cu1 N1 131.39(11) . . ?
N9 Cu1 N4 120.51(11) . . ?
N1 Cu1 N4 90.34(10) . . ?
N9 Cu1 N7 118.97(11) . . ?
N1 Cu1 N7 92.27(10) . . ?
N4 Cu1 N7 94.06(10) . . ?
C3 N1 N2 107.2(2) . . ?
C3 N1 Cu1 141.2(2) . . ?
N2 N1 Cu1 111.60(18) . . ?
C1 N2 N1 109.7(2) . . ?
C1 N2 B1 127.7(3) . . ?
N1 N2 B1 122.6(2) . . ?
C11 N4 N5 107.2(3) . . ?
C11 N4 Cu1 139.0(2) . . ?
N5 N4 Cu1 109.31(19) . . ?
C9 N5 N4 109.9(3) . . ?
C9 N5 B1 127.3(3) . . ?
N4 N5 B1 122.1(3) . . ?
C19 N7 N8 107.0(2) . . ?
C19 N7 Cu1 142.8(2) . . ?
N8 N7 Cu1 109.70(18) . . ?
C17 N8 N7 110.1(2) . . ?
C17 N8 B1 127.8(3) . . ?
N7 N8 B1 121.9(2) . . ?
C20 N9 Cu1 175.0(3) 4_545 . ?

loop_
_geom_bond_atom_site_label_1
_geom_bond_atom_site_label_2
_geom_bond_distance
_geom_bond_site_symmetry_2
_geom_bond_publ_flag
B1 N8 1.529(5) . ?
B1 N2 1.531(4) . ?
B1 N5 1.532(5) . ?
B1 H1A 0.9800 . ?
C1 N2 1.326(4) . ?
C1 C2 1.373(4) . ?
C1 H1 0.9300 . ?
C2 C3 1.407(4) . ?
C2 C4 1.425(5) . ?
C3 N1 1.338(4) . ?
C3 C5 1.504(4) . ?
C4 N3 1.149(4) . ?
C5 C6 1.514(5) . ?
C5 C7 1.519(5) . ?
C5 C8 1.530(5) . ?
C6 H6A 0.9600 . ?
C6 H6B 0.9600 . ?
C6 H6C 0.9600 . ?
C7 H7A 0.9600 . ?
C7 H7B 0.9600 . ?
C7 H7C 0.9600 . ?
C8 H8A 0.9600 . ?
C8 H8B 0.9600 . ?
C8 H8C 0.9600 . ?
C9 N5 1.328(4) . ?
C9 C10 1.372(5) . ?
C9 H9 0.9300 . ?
C10 C11 1.410(5) . ?
C10 C12 1.431(6) . ?
C11 N4 1.336(4) . ?
C11 C13 1.504(5) . ?
C12 N6 1.143(5) . ?
C13 C16 1.528(5) . ?
C13 C14 1.536(5) . ?
C13 C15 1.537(5) . ?
C14 H14A 0.9600 . ?
C14 H14B 0.9600 . ?
C14 H14C 0.9600 . ?
C15 H15A 0.9600 . ?
C15 H15B 0.9600 . ?
C15 H15C 0.9600 . ?
C16 H16A 0.9600 . ?
C16 H16B 0.9600 . ?
C16 H16C 0.9600 . ?
C17 N8 1.320(4) . ?
C17 C18 1.378(4) . ?
C17 H17 0.9300 . ?
C18 C19 1.416(4) . ?
C18 C20 1.416(5) . ?
C19 N7 1.330(4) . ?
C19 C21 1.513(4) . ?
C20 N9 1.149(4) 4 ?
C21 C23 1.518(5) . ?
C21 C24 1.529(5) . ?
C21 C22 1.531(5) . ?
C22 H22A 0.9600 . ?
C22 H22B 0.9600 . ?
C22 H22C 0.9600 . ?
C23 H23A 0.9600 . ?
C23 H23B 0.9600 . ?
C23 H23C 0.9600 . ?
C24 H24A 0.9600 . ?
C24 H24B 0.9600 . ?
C24 H24C 0.9600 . ?
Cu1 N9 1.882(3) . ?
Cu1 N1 2.043(2) . ?
Cu1 N4 2.151(3) . ?
Cu1 N7 2.155(3) . ?
N1 N2 1.367(3) . ?
N4 N5 1.371(4) . ?
N7 N8 1.380(3) . ?
N9 C20 1.149(4) 4_545 ?
